data_4131295
loop_
_publ_author_name
'Xu, Huan'
'Li, Yi-Pan'
'Cai, Yan'
'Wang, Guo-Peng'
'Zhu, Shou-Fei'
'Zhou, Qi-Lin'

_publ_section_title
;
 Highly Enantioselective Copper- and Iron-Catalyzed Intramolecular
 Cyclopropanation of Indoles.
;
_journal_issue 23
_journal_name_full 'Journal of the American Chemical Society'
_journal_page_first 7697
_journal_page_last 7700
_journal_paper_doi 10.1021/jacs.7b03086
_journal_volume 139
_journal_year 2017
_chemical_absolute_configuration ad
_chemical_formula_moiety 'C18 H14 I N O2'
_chemical_formula_sum 'C18 H14 I N O2'
_chemical_formula_weight 403.20
_space_group_crystal_system orthorhombic
_space_group_IT_number 19
_space_group_name_Hall 'P 2ac 2ab'
_space_group_name_H-M_alt 'P 21 21 21'
_atom_sites_solution_hydrogens geom
_atom_sites_solution_primary direct
_audit_creation_date 2016-05-30
_audit_creation_method
;
Olex2 1.2-ac21
(compiled 2015.09.16 svn.r134, GUI svn.r4998)
;
_cell_angle_alpha 90
_cell_angle_beta 90
_cell_angle_gamma 90
_cell_formula_units_Z 4
_cell_length_a 7.3516(2)
_cell_length_b 13.8595(3)
_cell_length_c 14.8108(3)
_cell_measurement_reflns_used 15333
_cell_measurement_temperature 113.15
_cell_measurement_theta_max 31.1510
_cell_measurement_theta_min 2.7320
_cell_volume 1509.07(6)
_computing_cell_refinement
;
CrysAlisPro 1.171.38.41 (Rigaku OD, 2015)
;
_computing_data_collection
;
CrystalClear-SM Expert 2.1 b42 (Rigaku, 2015)
;
_computing_data_reduction
;
CrysAlisPro 1.171.38.41 (Rigaku OD, 2015)
;
_computing_molecular_graphics 'Olex2 (Dolomanov et al., 2009)'
_computing_publication_material 'Olex2 (Dolomanov et al., 2009)'
_computing_structure_refinement 'ShelXL (Sheldrick, 2008)'
_computing_structure_solution 'ShelXT (Sheldrick, 2015)'
_diffrn_ambient_temperature 113.15
_diffrn_detector PILT
_diffrn_detector_area_resol_mean 5.814
_diffrn_detector_type 'Rigaku Pilatus 200K'
_diffrn_measured_fraction_theta_full 1.000
_diffrn_measured_fraction_theta_max 0.937
_diffrn_measurement_details
;
List of Runs (angles in degrees, time in seconds):

  # Type    Start    End  Width  t~exp~   \w     \q     \k     \f   Frames
--------------------------------------------------------------------------
  1  \w   -105.00  75.00   0.50    3.00    --  -15.00  45.00   0.00  360
  2  \w   -105.00  75.00   0.50    3.00    --  -15.00  45.00  90.00  360
  3  \w   -105.00  75.00   0.50    3.00    --  -15.00  45.00 180.00  360
;
_diffrn_measurement_device 'AFC10: Fixed Chi 2 circle'
_diffrn_measurement_device_type 'Rigaku Xtalab P200'
_diffrn_measurement_method 'profile data from \w-scans'
_diffrn_measurement_specimen_support 'Mitegen 50um'
_diffrn_orient_matrix_type 'CrysAlisPro convention (1999,Acta A55,543-557)'
_diffrn_orient_matrix_UB_11 0.0042260000
_diffrn_orient_matrix_UB_12 0.0119376000
_diffrn_orient_matrix_UB_13 0.0464825000
_diffrn_orient_matrix_UB_21 0.0347013000
_diffrn_orient_matrix_UB_22 -0.0466252000
_diffrn_orient_matrix_UB_23 0.0096124000
_diffrn_orient_matrix_UB_31 0.0900304000
_diffrn_orient_matrix_UB_32 0.0174259000
_diffrn_orient_matrix_UB_33 -0.0059453000
_diffrn_radiation_collimation 0.3
_diffrn_radiation_monochromator Confocal
_diffrn_radiation_probe x-ray
_diffrn_radiation_type MoK\a
_diffrn_radiation_wavelength 0.71073
_diffrn_reflns_av_R_equivalents 0.0604
_diffrn_reflns_av_unetI/netI 0.0278
_diffrn_reflns_Laue_measured_fraction_full 1.000
_diffrn_reflns_Laue_measured_fraction_max 0.937
_diffrn_reflns_limit_h_max 10
_diffrn_reflns_limit_h_min -10
_diffrn_reflns_limit_k_max 19
_diffrn_reflns_limit_k_min -19
_diffrn_reflns_limit_l_max 19
_diffrn_reflns_limit_l_min -20
_diffrn_reflns_number 19360
_diffrn_reflns_point_group_measured_fraction_full 1.000
_diffrn_reflns_point_group_measured_fraction_max 0.900
_diffrn_reflns_theta_full 26.000
_diffrn_reflns_theta_max 30.938
_diffrn_reflns_theta_min 2.012
_diffrn_source 'Rotating Anode'
_diffrn_source_current 24.0
_diffrn_source_power 1.2
_diffrn_source_target Mo
_diffrn_source_type 'Rotating Anode'
_diffrn_source_voltage 50.0
_exptl_absorpt_coefficient_mu 2.129
_exptl_absorpt_correction_T_max 1.00000
_exptl_absorpt_correction_T_min 0.76496
_exptl_absorpt_correction_type multi-scan
_exptl_absorpt_process_details
;
CrysAlisPro 1.171.38.41 (Rigaku Oxford Diffraction, 2015)
Empirical absorption correction using spherical harmonics,
 implemented in SCALE3 ABSPACK scaling algorithm.
;
_exptl_crystal_colour colourless
_exptl_crystal_colour_primary colourless
_exptl_crystal_density_diffrn 1.775
_exptl_crystal_description block
_exptl_crystal_F_000 792
_exptl_crystal_size_max 0.22
_exptl_crystal_size_mid 0.18
_exptl_crystal_size_min 0.16
_refine_diff_density_max 0.998
_refine_diff_density_min -0.850
_refine_diff_density_rms 0.096
_refine_ls_abs_structure_details
;
 Flack x determined using 1701 quotients [(I+)-(I-)]/[(I+)+(I-)]
 (Parsons, Flack and Wagner, Acta Cryst. B69 (2013) 249-259).
;
_refine_ls_abs_structure_Flack -0.015(11)
_refine_ls_extinction_method none
_refine_ls_goodness_of_fit_ref 1.090
_refine_ls_hydrogen_treatment constr
_refine_ls_matrix_type full
_refine_ls_number_parameters 199
_refine_ls_number_reflns 4315
_refine_ls_number_restraints 0
_refine_ls_restrained_S_all 1.090
_refine_ls_R_factor_all 0.0251
_refine_ls_R_factor_gt 0.0245
_refine_ls_shift/su_max 0.001
_refine_ls_shift/su_mean 0.000
_refine_ls_structure_factor_coef Fsqd
_refine_ls_weighting_details 'w=1/[\s^2^(Fo^2^)+(0.0410P)^2^+0.4580P] where P=(Fo^2^+2Fc^2^)/3'
_refine_ls_weighting_scheme calc
_refine_ls_wR_factor_gt 0.0642
_refine_ls_wR_factor_ref 0.0661
_reflns_Friedel_coverage 0.689
_reflns_Friedel_fraction_full 0.999
_reflns_Friedel_fraction_max 0.851
_reflns_number_gt 4225
_reflns_number_total 4315
_reflns_threshold_expression 'I > 2\s(I)'
_cod_data_source_file 12-cif.cif
_cod_data_source_block m20160530d
_cod_original_cell_volume 1509.06(7)
_cod_database_code 4131295
_chemical_oxdiff_formula C18H14NO2I
_shelx_space_group_comment
;
The symmetry employed for this shelxl refinement is uniquely defined
by the following loop, which should always be used as a source of
symmetry information in preference to the above space-group names.
They are only intended as comments.
;
_shelx_estimated_absorpt_t_max 0.727
_shelx_estimated_absorpt_t_min 0.652
_reflns_odcompleteness_completeness 93.61
_reflns_odcompleteness_iscentric 1
_reflns_odcompleteness_theta 30.87
_olex2_refinement_description
;
1. Fixed Uiso
 At 1.2 times of:
  All C(H) groups, All C(H,H) groups
2.a Ternary CH refined with riding coordinates:
 C9(H9)
2.b Secondary CH2 refined with riding coordinates:
 C11(H11A,H11B), C12(H12A,H12B)
2.c Aromatic/amide H refined with riding coordinates:
 C2(H2), C5(H5), C6(H6), C7(H7), C8(H8), C15(H15), C16(H16), C17(H17), C18(H18)
;
_shelx_shelxl_version_number 2014/8
_olex2_submission_special_instructions 'No special instructions were received'
_oxdiff_exptl_absorpt_empirical_details
;
Empirical correction (ABSPACK) includes:
- Absorption correction using spherical harmonics
- Frame scaling
- Detector area scaling
;
_oxdiff_exptl_absorpt_empirical_full_max 2.446
_oxdiff_exptl_absorpt_empirical_full_min 0.627

loop_
_space_group_symop_operation_xyz
'x, y, z'
'-x+1/2, -y, z+1/2'
'-x, y+1/2, -z+1/2'
'x+1/2, -y+1/2, -z'

loop_
_atom_site_label
_atom_site_type_symbol
_atom_site_fract_x
_atom_site_fract_y
_atom_site_fract_z
_atom_site_U_iso_or_equiv
_atom_site_adp_type
_atom_site_occupancy
_atom_site_site_symmetry_order
_atom_site_calc_flag
_atom_site_refinement_flags_posn
I1 I 0.60041(3) 0.81658(2) 0.39482(2) 0.02408(7) Uani 1 1 d .
O1 O 0.8328(3) 0.45791(17) 0.28174(16) 0.0214(4) Uani 1 1 d .
O2 O 0.6780(4) 0.54489(18) 0.18546(15) 0.0238(5) Uani 1 1 d .
N1 N 0.3922(5) 0.52837(19) 0.54602(16) 0.0230(5) Uani 1 1 d .
C1 C 0.6112(5) 0.5149(2) 0.42794(19) 0.0174(5) Uani 1 1 d .
C2 C 0.5283(5) 0.5693(2) 0.5076(2) 0.0228(6) Uani 1 1 d .
H2 H 0.5747 0.6296 0.5275 0.027 Uiso 1 1 calc R
C3 C 0.3612(5) 0.4400(2) 0.4983(2) 0.0200(6) Uani 1 1 d .
C4 C 0.4822(4) 0.4295(2) 0.42570(19) 0.0164(5) Uani 1 1 d .
C5 C 0.4707(5) 0.3488(2) 0.3702(2) 0.0183(6) Uani 1 1 d .
H5 H 0.5497 0.3416 0.3199 0.022 Uiso 1 1 calc R
C6 C 0.3402(4) 0.2784(2) 0.3901(2) 0.0194(5) Uani 1 1 d .
H6 H 0.3308 0.2228 0.3528 0.023 Uiso 1 1 calc R
C7 C 0.2237(5) 0.2887(2) 0.4638(2) 0.0215(6) Uani 1 1 d .
H7 H 0.1374 0.2395 0.4767 0.026 Uiso 1 1 calc R
C8 C 0.2320(5) 0.3706(2) 0.5192(2) 0.0214(6) Uani 1 1 d .
H8 H 0.1523 0.3782 0.5692 0.026 Uiso 1 1 calc R
C9 C 0.6204(5) 0.5790(2) 0.34215(19) 0.0169(5) Uani 1 1 d .
H9 H 0.7047 0.6332 0.3573 0.020 Uiso 1 1 calc R
C10 C 0.7083(4) 0.5257(2) 0.2635(2) 0.0168(5) Uani 1 1 d .
C11 C 0.8870(5) 0.4275(2) 0.3719(2) 0.0238(6) Uani 1 1 d .
H11A H 1.0214 0.4298 0.3757 0.029 Uiso 1 1 calc R
H11B H 0.8498 0.3594 0.3802 0.029 Uiso 1 1 calc R
C12 C 0.8099(5) 0.4860(2) 0.4484(2) 0.0233(6) Uani 1 1 d .
H12A H 0.8843 0.5448 0.4572 0.028 Uiso 1 1 calc R
H12B H 0.8143 0.4477 0.5048 0.028 Uiso 1 1 calc R
C13 C 0.4416(4) 0.6256(2) 0.3169(2) 0.0171(5) Uani 1 1 d .
C14 C 0.4030(5) 0.7220(2) 0.33938(18) 0.0196(5) Uani 1 1 d .
C15 C 0.2343(5) 0.7628(3) 0.3190(2) 0.0259(7) Uani 1 1 d .
H15 H 0.2088 0.8275 0.3360 0.031 Uiso 1 1 calc R
C16 C 0.1038(5) 0.7089(3) 0.2739(2) 0.0300(7) Uani 1 1 d .
H16 H -0.0111 0.7367 0.2603 0.036 Uiso 1 1 calc R
C17 C 0.1409(5) 0.6139(3) 0.2485(2) 0.0273(7) Uani 1 1 d .
H17 H 0.0531 0.5774 0.2161 0.033 Uiso 1 1 calc R
C18 C 0.3080(5) 0.5731(2) 0.2711(2) 0.0220(6) Uani 1 1 d .
H18 H 0.3318 0.5080 0.2550 0.026 Uiso 1 1 calc R

loop_
_atom_site_aniso_label
_atom_site_aniso_U_11
_atom_site_aniso_U_22
_atom_site_aniso_U_33
_atom_site_aniso_U_23
_atom_site_aniso_U_13
_atom_site_aniso_U_12
I1 0.03758(13) 0.01443(10) 0.02022(10) -0.00366(7) -0.00242(8) 0.00175(8)
O1 0.0216(11) 0.0181(10) 0.0244(10) 0.0002(8) 0.0018(9) 0.0030(9)
O2 0.0280(12) 0.0260(11) 0.0174(9) 0.0010(9) 0.0036(9) 0.0003(10)
N1 0.0337(15) 0.0204(12) 0.0150(10) -0.0022(8) -0.0005(11) 0.0033(12)
C1 0.0225(14) 0.0151(11) 0.0144(10) -0.0016(9) -0.0047(12) -0.0014(12)
C2 0.0350(18) 0.0189(14) 0.0144(12) -0.0036(10) -0.0043(12) 0.0002(12)
C3 0.0265(17) 0.0184(13) 0.0151(12) 0.0008(10) -0.0014(10) 0.0028(11)
C4 0.0221(14) 0.0133(12) 0.0140(11) 0.0008(9) -0.0030(11) 0.0000(10)
C5 0.0210(14) 0.0169(12) 0.0171(12) 0.0005(10) 0.0005(10) 0.0017(11)
C6 0.0232(14) 0.0162(12) 0.0189(12) 0.0008(10) -0.0037(11) -0.0004(10)
C7 0.0227(15) 0.0197(13) 0.0222(13) 0.0054(10) -0.0019(12) -0.0032(11)
C8 0.0232(15) 0.0244(15) 0.0167(12) 0.0036(10) 0.0012(11) 0.0023(12)
C9 0.0204(15) 0.0127(11) 0.0176(11) -0.0009(9) -0.0013(11) -0.0012(11)
C10 0.0166(14) 0.0142(12) 0.0196(12) -0.0008(10) -0.0005(11) -0.0032(10)
C11 0.0199(15) 0.0221(14) 0.0294(14) 0.0044(11) -0.0033(13) 0.0025(13)
C12 0.0220(16) 0.0246(14) 0.0232(14) 0.0016(11) -0.0083(12) -0.0011(12)
C13 0.0190(15) 0.0164(12) 0.0159(11) 0.0023(10) 0.0006(10) -0.0012(10)
C14 0.0247(15) 0.0194(13) 0.0147(11) 0.0014(9) 0.0017(12) 0.0015(13)
C15 0.0295(18) 0.0275(16) 0.0207(14) 0.0046(12) 0.0084(12) 0.0096(13)
C16 0.0203(15) 0.0458(19) 0.0238(14) 0.0116(13) 0.0048(13) 0.0060(15)
C17 0.0198(16) 0.0402(19) 0.0220(14) 0.0075(13) 0.0012(11) -0.0052(13)
C18 0.0212(16) 0.0244(15) 0.0203(13) 0.0038(11) 0.0003(12) -0.0060(12)

loop_
_atom_type_symbol
_atom_type_description
_atom_type_scat_dispersion_real
_atom_type_scat_dispersion_imag
_atom_type_scat_source
C C 0.0033 0.0016 'International Tables Vol C Tables 4.2.6.8 and 6.1.1.4'
H H 0.0000 0.0000 'International Tables Vol C Tables 4.2.6.8 and 6.1.1.4'
N N 0.0061 0.0033 'International Tables Vol C Tables 4.2.6.8 and 6.1.1.4'
O O 0.0106 0.0060 'International Tables Vol C Tables 4.2.6.8 and 6.1.1.4'
I I -0.4742 1.8119 'International Tables Vol C Tables 4.2.6.8 and 6.1.1.4'

loop_
_geom_angle_atom_site_label_1
_geom_angle_atom_site_label_2
_geom_angle_atom_site_label_3
_geom_angle
C10 O1 C11 125.1(2)
C2 N1 C3 106.4(3)
C2 C1 C9 111.6(2)
C2 C1 C12 110.7(3)
C4 C1 C2 98.8(3)
C4 C1 C9 117.1(2)
C4 C1 C12 113.2(2)
C12 C1 C9 105.5(3)
N1 C2 C1 115.8(3)
N1 C2 H2 122.1
C1 C2 H2 122.1
C4 C3 N1 111.5(3)
C8 C3 N1 126.3(3)
C8 C3 C4 122.2(3)
C3 C4 C1 107.4(2)
C5 C4 C1 132.7(3)
C5 C4 C3 119.9(3)
C4 C5 H5 120.7
C4 C5 C6 118.6(3)
C6 C5 H5 120.7
C5 C6 H6 119.5
C7 C6 C5 120.9(3)
C7 C6 H6 119.5
C6 C7 H7 119.5
C6 C7 C8 120.9(3)
C8 C7 H7 119.5
C3 C8 C7 117.5(3)
C3 C8 H8 121.3
C7 C8 H8 121.3
C1 C9 H9 105.9
C10 C9 C1 111.6(2)
C10 C9 H9 105.9
C13 C9 C1 114.1(3)
C13 C9 H9 105.9
C13 C9 C10 112.8(2)
O1 C10 C9 118.4(3)
O2 C10 O1 118.3(3)
O2 C10 C9 123.2(3)
O1 C11 H11A 108.4
O1 C11 H11B 108.4
O1 C11 C12 115.6(3)
H11A C11 H11B 107.4
C12 C11 H11A 108.4
C12 C11 H11B 108.4
C1 C12 H12A 109.6
C1 C12 H12B 109.6
C11 C12 C1 110.4(3)
C11 C12 H12A 109.6
C11 C12 H12B 109.6
H12A C12 H12B 108.1
C14 C13 C9 121.6(3)
C18 C13 C9 120.5(3)
C18 C13 C14 117.9(3)
C13 C14 I1 122.8(3)
C15 C14 I1 116.2(2)
C15 C14 C13 120.8(3)
C14 C15 H15 120.0
C16 C15 C14 120.0(3)
C16 C15 H15 120.0
C15 C16 H16 119.9
C15 C16 C17 120.1(3)
C17 C16 H16 119.9
C16 C17 H17 120.3
C18 C17 C16 119.4(3)
C18 C17 H17 120.3
C13 C18 H18 119.2
C17 C18 C13 121.7(3)
C17 C18 H18 119.2

loop_
_geom_bond_atom_site_label_1
_geom_bond_atom_site_label_2
_geom_bond_distance
I1 C14 2.121(3)
O1 C10 1.340(4)
O1 C11 1.455(4)
O2 C10 1.206(4)
N1 C2 1.283(5)
N1 C3 1.432(4)
C1 C2 1.527(4)
C1 C4 1.517(4)
C1 C9 1.552(4)
C1 C12 1.545(5)
C2 H2 0.9500
C3 C4 1.403(4)
C3 C8 1.387(5)
C4 C5 1.391(4)
C5 H5 0.9500
C5 C6 1.399(5)
C6 H6 0.9500
C6 C7 1.395(5)
C7 H7 0.9500
C7 C8 1.402(5)
C8 H8 0.9500
C9 H9 1.0000
C9 C10 1.523(4)
C9 C13 1.512(4)
C11 H11A 0.9900
C11 H11B 0.9900
C11 C12 1.505(5)
C12 H12A 0.9900
C12 H12B 0.9900
C13 C14 1.406(4)
C13 C18 1.398(4)
C14 C15 1.396(5)
C15 H15 0.9500
C15 C16 1.387(6)
C16 H16 0.9500
C16 C17 1.396(6)
C17 H17 0.9500
C17 C18 1.393(5)
C18 H18 0.9500

loop_
_geom_torsion_atom_site_label_1
_geom_torsion_atom_site_label_2
_geom_torsion_atom_site_label_3
_geom_torsion_atom_site_label_4
_geom_torsion
I1 C14 C15 C16 173.2(2)
O1 C11 C12 C1 38.3(4)
N1 C3 C4 C1 3.3(3)
N1 C3 C4 C5 -178.8(3)
N1 C3 C8 C7 -179.9(3)
C1 C4 C5 C6 175.7(3)
C1 C9 C10 O1 -29.6(4)
C1 C9 C10 O2 154.3(3)
C1 C9 C13 C14 99.4(3)
C1 C9 C13 C18 -79.8(3)
C2 N1 C3 C4 -2.0(4)
C2 N1 C3 C8 177.0(3)
C2 C1 C4 C3 -3.0(3)
C2 C1 C4 C5 179.5(3)
C2 C1 C9 C10 178.3(3)
C2 C1 C9 C13 -52.4(3)
C2 C1 C12 C11 176.7(3)
C3 N1 C2 C1 -0.1(4)
C3 C4 C5 C6 -1.6(5)
C4 C1 C2 N1 1.9(4)
C4 C1 C9 C10 -68.9(4)
C4 C1 C9 C13 60.3(3)
C4 C1 C12 C11 66.9(3)
C4 C3 C8 C7 -1.0(5)
C4 C5 C6 C7 0.1(5)
C5 C6 C7 C8 1.1(5)
C6 C7 C8 C3 -0.6(5)
C8 C3 C4 C1 -175.8(3)
C8 C3 C4 C5 2.2(5)
C9 C1 C2 N1 125.8(3)
C9 C1 C4 C3 -122.8(3)
C9 C1 C4 C5 59.7(5)
C9 C1 C12 C11 -62.4(3)
C9 C13 C14 I1 8.1(4)
C9 C13 C14 C15 -177.3(3)
C9 C13 C18 C17 178.9(3)
C10 O1 C11 C12 -7.2(5)
C10 C9 C13 C14 -131.9(3)
C10 C9 C13 C18 48.9(4)
C11 O1 C10 O2 179.0(3)
C11 O1 C10 C9 2.7(4)
C12 C1 C2 N1 -117.0(3)
C12 C1 C4 C3 114.1(3)
C12 C1 C4 C5 -63.4(4)
C12 C1 C9 C10 58.0(3)
C12 C1 C9 C13 -172.7(2)
C13 C9 C10 O1 -159.6(3)
C13 C9 C10 O2 24.3(4)
C13 C14 C15 C16 -1.7(5)
C14 C13 C18 C17 -0.4(4)
C14 C15 C16 C17 -0.2(5)
C15 C16 C17 C18 1.8(5)
C16 C17 C18 C13 -1.5(5)
C18 C13 C14 I1 -172.6(2)
C18 C13 C14 C15 2.0(4)
